data_7236612
loop_
_publ_author_name
'Shen, Cheng'
'Xu, Yuan-gang'
'Lu, Ming'

_publ_section_title
;
 A series of high-energy coordination polymers with
 3,6-bis(4-nitroamino-1,2,5-oxadiazol-3-yl)-1,4,2,5-dioxadiazine, a ligand
 with multi-coordination sites, high oxygen content and detonation
 performance: syntheses, structures, and performance
;
_journal_issue 35
_journal_name_full 'Journal of Materials Chemistry A'
_journal_page_first 18854
_journal_paper_doi 10.1039/C7TA05479C
_journal_volume 5
_journal_year 2017
_chemical_formula_moiety 'C6 H7 Ag N6 O5'
_chemical_formula_sum 'C6 H7 Ag N6 O5'
_chemical_formula_weight 351.05
_space_group_crystal_system monoclinic
_space_group_IT_number 14
_space_group_name_Hall '-P 2ybc'
_space_group_name_H-M_alt 'P 1 21/c 1'
_atom_sites_solution_hydrogens geom
_atom_sites_solution_primary direct
_audit_creation_date 2017-02-27
_audit_creation_method
;
Olex2 1.2-alpha
(compiled 2017.02.06 svn.r3384 for OlexSys, GUI svn.r5312)
;
_audit_update_record
;
2017-04-17 deposited with the CCDC.
2017-08-09 downloaded from the CCDC.
;
_cell_angle_alpha 90
_cell_angle_beta 103.154(5)
_cell_angle_gamma 90
_cell_formula_units_Z 4
_cell_length_a 10.724(2)
_cell_length_b 8.2255(19)
_cell_length_c 12.527(3)
_cell_measurement_reflns_used 390
_cell_measurement_temperature 173
_cell_measurement_theta_max 25.433
_cell_measurement_theta_min 2.987
_cell_volume 1076.0(4)
_computing_cell_refinement 'SAINT v7.68A (Bruker, 2009)'
_computing_data_reduction 'SAINT v7.68A (Bruker, 2009)'
_computing_molecular_graphics 'Olex2 (Dolomanov et al., 2009)'
_computing_publication_material 'Olex2 (Dolomanov et al., 2009)'
_computing_structure_refinement 'ShelXL (Sheldrick, 2015)'
_computing_structure_solution 'ShelXT (Sheldrick, 2015)'
_diffrn_ambient_temperature 173
_diffrn_measured_fraction_theta_full 0.987
_diffrn_measured_fraction_theta_max 0.983
_diffrn_measurement_device_type 'Bruker APEX-II CCD'
_diffrn_measurement_method '\f and \w scans'
_diffrn_radiation_monochromator graphite
_diffrn_radiation_type MoK\a
_diffrn_radiation_wavelength 0.71073
_diffrn_reflns_av_R_equivalents 0.0300
_diffrn_reflns_av_unetI/netI 0.0395
_diffrn_reflns_Laue_measured_fraction_full 0.987
_diffrn_reflns_Laue_measured_fraction_max 0.983
_diffrn_reflns_limit_h_max 13
_diffrn_reflns_limit_h_min -13
_diffrn_reflns_limit_k_max 9
_diffrn_reflns_limit_k_min -10
_diffrn_reflns_limit_l_max 16
_diffrn_reflns_limit_l_min -15
_diffrn_reflns_number 5837
_diffrn_reflns_point_group_measured_fraction_full 0.987
_diffrn_reflns_point_group_measured_fraction_max 0.983
_diffrn_reflns_theta_full 26.000
_diffrn_reflns_theta_max 27.470
_diffrn_reflns_theta_min 1.950
_diffrn_standards_number 0
_exptl_absorpt_coefficient_mu 1.901
_exptl_absorpt_correction_T_max 0.7456
_exptl_absorpt_correction_T_min 0.6120
_exptl_absorpt_correction_type multi-scan
_exptl_absorpt_process_details
'SADABS-2008/1 (Bruker,2008) was used for absorption correction. wR2(int) was 0.0556 before and 0.0416 after correction. The Ratio of minimum to maximum transmission is 0.8208. The \l/2 correction factor is 0.0015.'
_exptl_crystal_colour colourless
_exptl_crystal_colour_primary colourless
_exptl_crystal_density_diffrn 2.167
_exptl_crystal_description block
_exptl_crystal_F_000 688
_exptl_crystal_size_max 0.18
_exptl_crystal_size_mid 0.12
_exptl_crystal_size_min 0.1
_refine_diff_density_max 0.579
_refine_diff_density_min -0.709
_refine_diff_density_rms 0.113
_refine_ls_extinction_method none
_refine_ls_goodness_of_fit_ref 1.032
_refine_ls_hydrogen_treatment constr
_refine_ls_matrix_type full
_refine_ls_number_parameters 165
_refine_ls_number_reflns 2426
_refine_ls_number_restraints 144
_refine_ls_restrained_S_all 1.062
_refine_ls_R_factor_all 0.0376
_refine_ls_R_factor_gt 0.0296
_refine_ls_shift/su_max 0.001
_refine_ls_shift/su_mean 0.000
_refine_ls_structure_factor_coef Fsqd
_refine_ls_weighting_details 'w=1/[\s^2^(Fo^2^)+(0.0430P)^2^] where P=(Fo^2^+2Fc^2^)/3'
_refine_ls_weighting_scheme calc
_refine_ls_wR_factor_gt 0.0762
_refine_ls_wR_factor_ref 0.0805
_reflns_Friedel_coverage 0.000
_reflns_number_gt 2026
_reflns_number_total 2426
_reflns_threshold_expression 'I > 2\s(I)'
_cod_data_source_file c7ta05479c2.cif
_cod_data_source_block mo_39_0m
_cod_database_code 7236612
_shelx_shelxl_version_number 2014/7
_shelx_space_group_comment
;
The symmetry employed for this shelxl refinement is uniquely defined
by the following loop, which should always be used as a source of
symmetry information in preference to the above space-group names.
They are only intended as comments.
;
_olex2_refinement_description
;
1. Fixed Uiso
 At 1.2 times of:
  All C(H) groups
 At 1.5 times of:
  All C(H,H,H) groups
2. Uiso/Uaniso restraints and constraints
Uanis(O5) \\sim Ueq, Uanis(O5) \\sim Ueq: with sigma of 0.005 and sigma for
terminal atoms of 0.01
3. Rigid body (RIGU) restrains
 All non-hydrogen atoms
 with sigma for 1-2 distances of 0.004 and sigma for 1-3 distances of 0.004
4.a Aromatic/amide H refined with riding coordinates:
 C4(H4)
4.b Idealised Me refined as rotating group:
 C5(H5A,H5B,H5C), C6(H6A,H6B,H6C)
;
_olex2_submission_special_instructions 'No special instructions were received'

loop_
_space_group_symop_operation_xyz
'x, y, z'
'-x, y+1/2, -z+1/2'
'-x, -y, -z'
'x, -y-1/2, z-1/2'

loop_
_atom_site_label
_atom_site_type_symbol
_atom_site_fract_x
_atom_site_fract_y
_atom_site_fract_z
_atom_site_U_iso_or_equiv
_atom_site_adp_type
_atom_site_occupancy
_atom_site_site_symmetry_order
_atom_site_calc_flag
_atom_site_refinement_flags_posn
_atom_site_refinement_flags_adp
Ag1 Ag 0.31469(2) 0.28326(3) 0.69293(2) 0.02751(11) Uani 1 1 d . U
O3 O 0.4360(2) -0.2021(3) 0.6827(2) 0.0300(5) Uani 1 1 d . U
N3 N 0.3809(2) -0.0692(3) 0.6846(2) 0.0236(6) Uani 1 1 d . U
N2 N 0.4242(2) 0.0687(3) 0.6471(2) 0.0209(5) Uani 1 1 d . U
O4 O 0.7379(2) 0.0161(3) 0.6108(2) 0.0338(6) Uani 1 1 d . U
N006 N 0.0144(3) 0.6573(4) 0.6117(2) 0.0306(6) Uani 1 1 d . U
O2 O 0.2810(2) -0.0539(3) 0.7184(2) 0.0369(6) Uani 1 1 d . U
O1 O 0.1266(2) 0.4230(3) 0.6506(2) 0.0368(6) Uani 1 1 d . U
C1 C 0.5440(3) 0.0653(4) 0.6259(2) 0.0214(6) Uani 1 1 d . U
C2 C 0.5962(3) 0.2011(4) 0.5781(2) 0.0218(6) Uani 1 1 d . U
N5 N 0.7114(3) 0.1694(4) 0.5696(2) 0.0280(6) Uani 1 1 d . U
C3 C 0.5387(3) 0.3577(4) 0.5384(3) 0.0234(6) Uani 1 1 d . U
N1 N 0.4259(3) 0.3944(3) 0.5461(2) 0.0268(6) Uani 1 1 d . U
N4 N 0.6326(3) -0.0487(4) 0.6461(2) 0.0279(6) Uani 1 1 d . U
O5 O 0.6184(3) 0.4500(3) 0.4964(3) 0.0575(9) Uani 1 1 d . U
C4 C 0.1154(3) 0.5657(5) 0.6141(3) 0.0327(8) Uani 1 1 d . U
H4 H 0.1838 0.6100 0.5868 0.039 Uiso 1 1 calc R .
C5 C -0.0927(4) 0.6016(6) 0.6548(4) 0.0493(11) Uani 1 1 d . U
H5A H -0.0859 0.4840 0.6670 0.074 Uiso 1 1 calc GR .
H5B H -0.1730 0.6264 0.6021 0.074 Uiso 1 1 calc GR .
H5C H -0.0915 0.6569 0.7243 0.074 Uiso 1 1 calc GR .
C6 C 0.0050(4) 0.8195(5) 0.5638(4) 0.0440(10) Uani 1 1 d . U
H6A H 0.0851 0.8462 0.5426 0.066 Uiso 1 1 calc GR .
H6B H -0.0103 0.8989 0.6177 0.066 Uiso 1 1 calc GR .
H6C H -0.0661 0.8226 0.4989 0.066 Uiso 1 1 calc GR .

loop_
_atom_site_aniso_label
_atom_site_aniso_U_11
_atom_site_aniso_U_22
_atom_site_aniso_U_33
_atom_site_aniso_U_23
_atom_site_aniso_U_13
_atom_site_aniso_U_12
Ag1 0.02699(15) 0.02482(17) 0.03358(16) -0.00404(10) 0.01286(10) 0.00223(10)
O3 0.0348(13) 0.0217(13) 0.0341(13) 0.0057(10) 0.0094(10) 0.0026(10)
N3 0.0252(13) 0.0248(14) 0.0212(12) 0.0027(11) 0.0062(10) -0.0027(11)
N2 0.0230(12) 0.0194(13) 0.0217(12) -0.0009(10) 0.0079(10) -0.0014(10)
O4 0.0282(12) 0.0380(15) 0.0397(13) 0.0150(11) 0.0174(10) 0.0108(11)
N006 0.0266(14) 0.0309(15) 0.0356(15) -0.0007(13) 0.0097(11) 0.0046(12)
O2 0.0319(12) 0.0378(15) 0.0475(15) 0.0081(12) 0.0225(11) -0.0013(12)
O1 0.0319(13) 0.0375(15) 0.0416(14) 0.0033(12) 0.0093(11) 0.0084(11)
C1 0.0248(14) 0.0215(15) 0.0185(14) -0.0005(12) 0.0063(11) 0.0019(12)
C2 0.0246(14) 0.0219(16) 0.0196(14) -0.0010(12) 0.0066(11) -0.0001(12)
N5 0.0269(14) 0.0308(15) 0.0282(14) 0.0092(12) 0.0105(11) 0.0042(12)
C3 0.0277(15) 0.0194(15) 0.0262(15) -0.0027(12) 0.0126(12) -0.0045(12)
N1 0.0283(14) 0.0218(14) 0.0328(14) 0.0063(12) 0.0122(11) 0.0021(11)
N4 0.0260(13) 0.0313(15) 0.0295(14) 0.0077(12) 0.0126(11) 0.0039(12)
O5 0.0457(15) 0.0254(14) 0.117(2) 0.0261(16) 0.0512(16) 0.0120(12)
C4 0.0268(16) 0.036(2) 0.0364(18) -0.0020(15) 0.0091(13) 0.0034(14)
C5 0.034(2) 0.057(3) 0.063(3) 0.007(2) 0.0227(19) 0.0070(19)
C6 0.041(2) 0.030(2) 0.060(3) 0.0036(18) 0.0105(19) 0.0055(17)

loop_
_atom_type_symbol
_atom_type_description
_atom_type_scat_dispersion_real
_atom_type_scat_dispersion_imag
_atom_type_scat_source
C C 0.0033 0.0016 'International Tables Vol C Tables 4.2.6.8 and 6.1.1.4'
H H 0.0000 0.0000 'International Tables Vol C Tables 4.2.6.8 and 6.1.1.4'
Ag Ag -0.8971 1.1015 'International Tables Vol C Tables 4.2.6.8 and 6.1.1.4'
N N 0.0061 0.0033 'International Tables Vol C Tables 4.2.6.8 and 6.1.1.4'
O O 0.0106 0.0060 'International Tables Vol C Tables 4.2.6.8 and 6.1.1.4'

loop_
_geom_angle_atom_site_label_1
_geom_angle_atom_site_label_2
_geom_angle_atom_site_label_3
_geom_angle
_geom_angle_site_symmetry_1
_geom_angle_site_symmetry_3
N2 Ag1 O1 144.80(9) . .
N2 Ag1 N1 75.22(9) . .
N2 Ag1 N4 128.62(9) . 2_656
O1 Ag1 N1 100.59(9) . .
O1 Ag1 N4 86.10(9) . 2_656
N4 Ag1 N1 109.64(10) 2_656 .
O3 N3 N2 122.0(3) . .
O3 N3 O2 122.9(3) . .
O2 N3 N2 115.1(3) . .
N3 N2 Ag1 109.16(18) . .
N3 N2 C1 117.5(3) . .
C1 N2 Ag1 128.9(2) . .
N5 O4 N4 110.8(2) . .
C4 N006 C5 121.9(3) . .
C4 N006 C6 121.0(3) . .
C5 N006 C6 117.1(3) . .
C4 O1 Ag1 124.3(2) . .
N2 C1 C2 122.3(3) . .
N4 C1 N2 130.1(3) . .
N4 C1 C2 107.5(3) . .
C1 C2 C3 130.6(3) . .
N5 C2 C1 110.3(3) . .
N5 C2 C3 119.1(3) . .
C2 N5 O4 106.0(3) . .
N1 C3 C2 121.1(3) . .
N1 C3 O5 126.8(3) . .
O5 C3 C2 112.0(3) . .
C3 N1 Ag1 125.0(2) . .
C3 N1 O5 115.3(3) . 3_666
O5 N1 Ag1 114.58(19) 3_666 .
O4 N4 Ag1 115.39(18) . 2_646
C1 N4 Ag1 126.3(2) . 2_646
C1 N4 O4 105.4(3) . .
C3 O5 N1 117.9(3) . 3_666
N006 C4 H4 118.1 . .
O1 C4 N006 123.7(3) . .
O1 C4 H4 118.1 . .
N006 C5 H5A 109.5 . .
N006 C5 H5B 109.5 . .
N006 C5 H5C 109.5 . .
H5A C5 H5B 109.5 . .
H5A C5 H5C 109.5 . .
H5B C5 H5C 109.5 . .
N006 C6 H6A 109.5 . .
N006 C6 H6B 109.5 . .
N006 C6 H6C 109.5 . .
H6A C6 H6B 109.5 . .
H6A C6 H6C 109.5 . .
H6B C6 H6C 109.5 . .

loop_
_geom_bond_atom_site_label_1
_geom_bond_atom_site_label_2
_geom_bond_distance
_geom_bond_site_symmetry_2
Ag1 N2 2.265(3) .
Ag1 O1 2.277(2) .
Ag1 N1 2.577(3) .
Ag1 N4 2.404(3) 2_656
O3 N3 1.246(4) .
N3 N2 1.349(4) .
N3 O2 1.246(4) .
N2 C1 1.371(4) .
O4 N5 1.367(4) .
O4 N4 1.408(3) .
N006 C4 1.314(5) .
N006 C5 1.450(5) .
N006 C6 1.457(5) .
O1 C4 1.255(4) .
C1 C2 1.440(4) .
C1 N4 1.317(4) .
C2 N5 1.291(4) .
C2 C3 1.465(5) .
C3 N1 1.272(4) .
C3 O5 1.337(4) .
N1 O5 1.425(4) 3_666
N4 Ag1 2.404(3) 2_646
O5 N1 1.425(4) 3_666
C4 H4 0.9500 .
C5 H5A 0.9800 .
C5 H5B 0.9800 .
C5 H5C 0.9800 .
C6 H6A 0.9800 .
C6 H6B 0.9800 .
C6 H6C 0.9800 .

loop_
_geom_torsion_atom_site_label_1
_geom_torsion_atom_site_label_2
_geom_torsion_atom_site_label_3
_geom_torsion_atom_site_label_4
_geom_torsion
_geom_torsion_site_symmetry_4
Ag1 N2 C1 C2 -31.1(4) .
Ag1 N2 C1 N4 146.1(3) .
Ag1 O1 C4 N006 -165.0(3) .
O3 N3 N2 Ag1 -170.6(2) .
O3 N3 N2 C1 -12.1(4) .
N3 N2 C1 C2 175.3(3) .
N3 N2 C1 N4 -7.5(5) .
N2 C1 C2 N5 178.0(3) .
N2 C1 C2 C3 -3.5(5) .
N2 C1 N4 Ag1 -38.8(5) 2_646
N2 C1 N4 O4 -177.7(3) .
O2 N3 N2 Ag1 11.0(3) .
O2 N3 N2 C1 169.5(3) .
C1 C2 N5 O4 -0.2(3) .
C1 C2 C3 N1 2.3(5) .
C1 C2 C3 O5 -178.1(3) .
C2 C1 N4 Ag1 138.7(2) 2_646
C2 C1 N4 O4 -0.2(3) .
C2 C3 N1 Ag1 27.4(4) .
C2 C3 N1 O5 -179.6(3) 3_666
C2 C3 O5 N1 179.5(3) 3_666
N5 O4 N4 Ag1 -144.0(2) 2_646
N5 O4 N4 C1 0.1(3) .
N5 C2 C3 N1 -179.3(3) .
N5 C2 C3 O5 0.2(4) .
C3 C2 N5 O4 -178.9(3) .
N1 C3 O5 N1 -0.9(6) 3_666
N4 O4 N5 C2 0.1(3) .
N4 C1 C2 N5 0.3(4) .
N4 C1 C2 C3 178.7(3) .
O5 C3 N1 Ag1 -152.1(3) .
O5 C3 N1 O5 0.9(6) 3_666
C5 N006 C4 O1 2.0(6) .
C6 N006 C4 O1 -177.2(4) .
